data_4342815
loop_
_publ_author_name
'Thangavelu, Sonia G.'
'Cahill, Christopher L.'

_publ_section_title
;
 Uranyl-Promoted Peroxide Generation: Synthesis and Characterization of
 Three Uranyl Peroxo [(UO2)2(O2)] Complexes.
;
_journal_issue 9
_journal_name_full 'Inorganic chemistry'
_journal_page_first 4208
_journal_page_last 4221
_journal_paper_doi 10.1021/ic502767k
_journal_volume 54
_journal_year 2015
_chemical_formula_moiety 'C28 H30 N4 O10 U2'
_chemical_formula_sum 'C28 H30 N4 O10 U2'
_chemical_formula_weight 1058.62
_space_group_crystal_system monoclinic
_space_group_IT_number 14
_space_group_name_Hall '-P 2yn'
_space_group_name_H-M_alt 'P 1 21/n 1'
_symmetry_cell_setting monoclinic
_symmetry_Int_Tables_number 14
_symmetry_space_group_name_Hall '-P 2yn'
_symmetry_space_group_name_H-M 'P 1 21/n 1'
_atom_sites_solution_hydrogens geom
_audit_creation_method SHELXL-2013
_cell_angle_alpha 90
_cell_angle_beta 103.1950(10)
_cell_angle_gamma 90
_cell_formula_units_Z 4
_cell_length_a 10.1075(5)
_cell_length_b 19.0863(9)
_cell_length_c 16.2506(7)
_cell_measurement_reflns_used 8747
_cell_measurement_temperature 100(2)
_cell_measurement_theta_max 30.499
_cell_measurement_theta_min 1.672
_cell_volume 3052.2(2)
_computing_cell_refinement 'SAINT, Bruker-AXS'
_computing_data_collection 'APEX, Bruker-AXS'
_computing_data_reduction 'SAINT, Bruker-AXS'
_computing_molecular_graphics 'SHELXL-2013 (Sheldrick, 2013)'
_computing_publication_material 'WINGX (Farrugia, 2013)'
_computing_structure_refinement 'SHELXL-2013 (Sheldrick, 2013)'
_computing_structure_solution 'SHELXS-2013 (Sheldrick, 2013)'
_diffrn_ambient_temperature 100(2)
_diffrn_measured_fraction_theta_full 1.000
_diffrn_measured_fraction_theta_max 0.939
_diffrn_measurement_device_type 'Bruker APEX CCD'
_diffrn_measurement_method 'omega and phi scans'
_diffrn_radiation_type MoK\a
_diffrn_radiation_wavelength 0.71073
_diffrn_reflns_av_R_equivalents 0.0512
_diffrn_reflns_av_unetI/netI 0.0416
_diffrn_reflns_Laue_measured_fraction_full 1.000
_diffrn_reflns_Laue_measured_fraction_max 0.939
_diffrn_reflns_limit_h_max 14
_diffrn_reflns_limit_h_min -14
_diffrn_reflns_limit_k_max 25
_diffrn_reflns_limit_k_min -26
_diffrn_reflns_limit_l_max 22
_diffrn_reflns_limit_l_min -23
_diffrn_reflns_number 44974
_diffrn_reflns_point_group_measured_fraction_full 1.000
_diffrn_reflns_point_group_measured_fraction_max 0.939
_diffrn_reflns_theta_full 25.500
_diffrn_reflns_theta_max 30.499
_diffrn_reflns_theta_min 1.672
_diffrn_source 'fine-focus sealed-tube'
_diffrn_source_type 'Bruker APEX CCD'
_exptl_absorpt_coefficient_mu 10.660
_exptl_absorpt_correction_T_max 0.398
_exptl_absorpt_correction_T_min 0.333
_exptl_absorpt_correction_type multi-scan
_exptl_absorpt_process_details 'SADABS, G. Sheldrick (1999)'
_exptl_crystal_colour yellow
_exptl_crystal_density_diffrn 2.304
_exptl_crystal_description block
_exptl_crystal_F_000 1960
_exptl_crystal_size_max 0.132
_exptl_crystal_size_mid 0.121
_exptl_crystal_size_min 0.106
_refine_diff_density_max 1.456
_refine_diff_density_min -0.827
_refine_diff_density_rms 0.174
_refine_ls_extinction_method none
_refine_ls_goodness_of_fit_ref 1.002
_refine_ls_hydrogen_treatment constr
_refine_ls_matrix_type full
_refine_ls_number_parameters 403
_refine_ls_number_reflns 8747
_refine_ls_number_restraints 0
_refine_ls_restrained_S_all 1.002
_refine_ls_R_factor_all 0.0449
_refine_ls_R_factor_gt 0.0286
_refine_ls_shift/su_max 0.002
_refine_ls_shift/su_mean 0.000
_refine_ls_structure_factor_coef Fsqd
_refine_ls_weighting_details 'w=1/[\s^2^(Fo^2^)+(0.0178P)^2^+6.0289P] where P=(Fo^2^+2Fc^2^)/3'
_refine_ls_weighting_scheme calc
_refine_ls_wR_factor_gt 0.0508
_refine_ls_wR_factor_ref 0.0552
_reflns_Friedel_coverage 0.000
_reflns_number_gt 7019
_reflns_number_total 8747
_reflns_threshold_expression 'I > 2\s(I)'
_cod_data_source_file ic502767k_si_001.cif
_cod_data_source_block compound2_LT
_cod_depositor_comments 'Adding full bibliography for 4342814--4342819.cif.'
_cod_original_sg_symbol_H-M 'P 21/n'
_cod_database_code 4342815
_shelx_space_group_comment
;
The symmetry employed for this shelxl refinement is uniquely defined
by the following loop, which should always be used as a source of
symmetry information in preference to the above space-group names.
They are only intended as comments.
;
_shelx_estimated_absorpt_t_min 0.333
_shelx_estimated_absorpt_t_max 0.398
_shelxl_version_number 2013-4

loop_
_space_group_symop_operation_xyz
'x, y, z'
'-x+1/2, y+1/2, -z+1/2'
'-x, -y, -z'
'x-1/2, -y-1/2, z-1/2'

loop_
_atom_site_label
_atom_site_type_symbol
_atom_site_fract_x
_atom_site_fract_y
_atom_site_fract_z
_atom_site_U_iso_or_equiv
_atom_site_adp_type
_atom_site_occupancy
_atom_site_site_symmetry_order
_atom_site_calc_flag
_atom_site_refinement_flags_posn
_atom_site_refinement_flags_adp
U1 U 0.61990(2) 0.81056(2) 0.17918(2) 0.01683(4) Uani 1 1 d . .
U2 U 0.35233(2) 0.95968(2) 0.24948(2) 0.01664(4) Uani 1 1 d . .
O1 O 0.5380(3) 0.79063(15) 0.07305(18) 0.0239(7) Uani 1 1 d . .
O8 O 0.4712(3) 0.94383(14) 0.34615(18) 0.0204(6) Uani 1 1 d . .
O7 O 0.2310(3) 0.97973(15) 0.15467(19) 0.0229(6) Uani 1 1 d . .
O6 O 0.4095(3) 0.85491(14) 0.19438(18) 0.0188(6) Uani 1 1 d . .
O9 O 0.2111(3) 0.86114(15) 0.28666(19) 0.0220(6) Uani 1 1 d . .
O5 O 0.4940(3) 0.91181(14) 0.17133(18) 0.0211(6) Uani 1 1 d . .
O2 O 0.7094(3) 0.82818(15) 0.28427(18) 0.0230(6) Uani 1 1 d . .
O4 O 0.8454(3) 0.80559(15) 0.1465(2) 0.0257(7) Uani 1 1 d . .
O10 O 0.1546(3) 0.96739(15) 0.3156(2) 0.0243(7) Uani 1 1 d . .
O3 O 0.7411(3) 0.90707(16) 0.1287(2) 0.0301(7) Uani 1 1 d . .
N1 N 0.5168(3) 0.71778(18) 0.2633(2) 0.0198(7) Uani 1 1 d . .
C21 C 0.5314(6) 1.1844(2) 0.1892(3) 0.0350(12) Uani 1 1 d . .
H21 H 0.5239 1.2308 0.2085 0.042 Uiso 1 1 calc R U
C28 C 0.2809(4) 1.0921(2) 0.3826(3) 0.0244(9) Uani 1 1 d . .
H28 H 0.2477 1.0512 0.4045 0.029 Uiso 1 1 calc R U
C3 C 0.3223(5) 0.7286(3) 0.4342(3) 0.0316(11) Uani 1 1 d . .
H3A H 0.2811 0.7734 0.4125 0.047 Uiso 1 1 calc R U
H3B H 0.3868 0.7363 0.4884 0.047 Uiso 1 1 calc R U
H3C H 0.2511 0.6962 0.4422 0.047 Uiso 1 1 calc R U
N3 N 0.4814(4) 1.06306(18) 0.1964(2) 0.0212(8) Uani 1 1 d . .
N2 N 0.6802(3) 0.67737(17) 0.1641(2) 0.0177(7) Uani 1 1 d . .
C17 C 0.5526(5) 1.0520(2) 0.1368(3) 0.0261(10) Uani 1 1 d . .
H17 H 0.5602 1.0051 0.1188 0.031 Uiso 1 1 calc R U
N4 N 0.3422(3) 1.08405(18) 0.3180(2) 0.0206(7) Uani 1 1 d . .
C26 C 0.2628(4) 1.1557(2) 0.4193(3) 0.0255(10) Uani 1 1 d . .
C22 C 0.4707(4) 1.1293(2) 0.2223(3) 0.0226(9) Uani 1 1 d . .
C6 C 0.5388(4) 0.6483(2) 0.2588(2) 0.0173(8) Uani 1 1 d . .
C25 C 0.3092(5) 1.2143(2) 0.3846(3) 0.0334(11) Uani 1 1 d . .
H25 H 0.2949 1.2597 0.4051 0.040 Uiso 1 1 calc R U
C7 C 0.6218(4) 0.6255(2) 0.1995(3) 0.0204(9) Uani 1 1 d . .
C9 C 0.7215(5) 0.5387(2) 0.1270(3) 0.0311(11) Uani 1 1 d . .
H9 H 0.7361 0.4908 0.1156 0.037 Uiso 1 1 calc R U
C20 C 0.6032(5) 1.1711(3) 0.1277(3) 0.0345(12) Uani 1 1 d . .
H20 H 0.6443 1.2088 0.1046 0.041 Uiso 1 1 calc R U
C14 C 0.9585(5) 0.9009(3) 0.0952(3) 0.0355(12) Uani 1 1 d . .
H14A H 0.9913 0.8674 0.0586 0.053 Uiso 1 1 calc R U
H14B H 1.0320 0.9118 0.1442 0.053 Uiso 1 1 calc R U
H14C H 0.9289 0.9440 0.0634 0.053 Uiso 1 1 calc R U
C1 C 0.4488(5) 0.7411(2) 0.3193(3) 0.0263(10) Uani 1 1 d . .
H1 H 0.4363 0.7903 0.3230 0.032 Uiso 1 1 calc R U
C12 C 0.7557(4) 0.6595(2) 0.1091(3) 0.0203(8) Uani 1 1 d . .
H12 H 0.7947 0.6962 0.0831 0.024 Uiso 1 1 calc R U
C10 C 0.7805(4) 0.5909(2) 0.0878(2) 0.0194(8) Uani 1 1 d . .
C24 C 0.3756(5) 1.2070(2) 0.3208(3) 0.0298(11) Uani 1 1 d . .
H24 H 0.4095 1.2473 0.2982 0.036 Uiso 1 1 calc R U
C8 C 0.6418(5) 0.5560(2) 0.1827(3) 0.0306(11) Uani 1 1 d . .
H8 H 0.6010 0.5202 0.2093 0.037 Uiso 1 1 calc R U
C2 C 0.3955(4) 0.6980(2) 0.3723(3) 0.0206(9) Uani 1 1 d . .
C13 C 0.8415(5) 0.8696(2) 0.1245(3) 0.0249(9) Uani 1 1 d . .
C27 C 0.1949(5) 1.1586(3) 0.4922(3) 0.0363(12) Uani 1 1 d . .
H27A H 0.1346 1.1994 0.4860 0.054 Uiso 1 1 calc R U
H27B H 0.2641 1.1625 0.5452 0.054 Uiso 1 1 calc R U
H27C H 0.1417 1.1158 0.4932 0.054 Uiso 1 1 calc R U
C19 C 0.6911(5) 1.0864(3) 0.0335(3) 0.0342(11) Uani 1 1 d . .
H19A H 0.7095 1.0359 0.0345 0.051 Uiso 1 1 calc R U
H19B H 0.7772 1.1122 0.0446 0.051 Uiso 1 1 calc R U
H19C H 0.6362 1.0995 -0.0222 0.051 Uiso 1 1 calc R U
C15 C 0.1387(4) 0.9015(2) 0.3192(3) 0.0201(9) Uani 1 1 d . .
C4 C 0.4123(5) 0.6270(2) 0.3643(3) 0.0255(10) Uani 1 1 d . .
H4 H 0.3739 0.5952 0.3974 0.031 Uiso 1 1 calc R U
C18 C 0.6154(4) 1.1039(2) 0.1000(3) 0.0251(10) Uani 1 1 d . .
C16 C 0.0345(5) 0.8741(2) 0.3633(3) 0.0289(10) Uani 1 1 d . .
H16A H 0.0222 0.9077 0.4065 0.043 Uiso 1 1 calc R U
H16B H 0.0651 0.8292 0.3902 0.043 Uiso 1 1 calc R U
H16C H -0.0520 0.8675 0.3222 0.043 Uiso 1 1 calc R U
C23 C 0.3941(4) 1.1408(2) 0.2885(3) 0.0216(9) Uani 1 1 d . .
C11 C 0.8656(4) 0.5754(2) 0.0262(3) 0.0244(9) Uani 1 1 d . .
H11A H 0.9282 0.6144 0.0253 0.037 Uiso 1 1 calc R U
H11B H 0.8067 0.5693 -0.0303 0.037 Uiso 1 1 calc R U
H11C H 0.9176 0.5324 0.0430 0.037 Uiso 1 1 calc R U
C5 C 0.4852(5) 0.6019(2) 0.3080(3) 0.0261(10) Uani 1 1 d . .
H5 H 0.4983 0.5530 0.3031 0.031 Uiso 1 1 calc R U

loop_
_atom_site_aniso_label
_atom_site_aniso_U_11
_atom_site_aniso_U_22
_atom_site_aniso_U_33
_atom_site_aniso_U_23
_atom_site_aniso_U_13
_atom_site_aniso_U_12
U1 0.02182(8) 0.01512(7) 0.01557(7) 0.00005(6) 0.00849(6) 0.00024(6)
U2 0.02000(8) 0.01147(7) 0.01994(8) 0.00127(6) 0.00766(6) -0.00003(6)
O1 0.0337(17) 0.0207(15) 0.0185(15) -0.0017(12) 0.0084(13) 0.0021(13)
O8 0.0231(15) 0.0170(14) 0.0221(15) -0.0006(12) 0.0074(12) -0.0008(12)
O7 0.0227(16) 0.0181(15) 0.0283(17) 0.0026(12) 0.0068(13) 0.0003(12)
O6 0.0228(15) 0.0125(13) 0.0236(15) -0.0006(11) 0.0106(12) -0.0030(11)
O9 0.0220(15) 0.0163(14) 0.0296(17) -0.0016(12) 0.0097(13) -0.0015(12)
O5 0.0240(15) 0.0149(14) 0.0274(16) 0.0028(12) 0.0122(13) -0.0026(12)
O2 0.0252(16) 0.0285(17) 0.0162(14) -0.0009(12) 0.0066(12) -0.0025(13)
O4 0.0312(17) 0.0197(15) 0.0322(17) -0.0008(13) 0.0195(14) -0.0013(13)
O10 0.0263(16) 0.0157(15) 0.0341(17) 0.0022(13) 0.0139(14) 0.0009(12)
O3 0.0335(18) 0.0224(16) 0.042(2) 0.0020(14) 0.0243(16) 0.0008(14)
N1 0.0212(18) 0.0218(18) 0.0191(18) 0.0046(14) 0.0101(15) 0.0017(14)
C21 0.059(3) 0.020(2) 0.024(2) 0.0009(19) 0.005(2) -0.011(2)
C28 0.027(2) 0.017(2) 0.029(2) -0.0015(18) 0.0066(19) 0.0001(17)
C3 0.034(3) 0.037(3) 0.029(2) 0.008(2) 0.017(2) 0.008(2)
N3 0.0236(19) 0.0177(17) 0.0223(19) 0.0053(14) 0.0050(15) -0.0030(14)
N2 0.0238(18) 0.0148(17) 0.0157(16) 0.0005(13) 0.0072(14) -0.0009(14)
C17 0.028(2) 0.023(2) 0.028(2) 0.0064(18) 0.0073(19) 0.0007(18)
N4 0.0223(18) 0.0164(17) 0.0218(18) 0.0009(14) 0.0026(15) 0.0003(14)
C26 0.023(2) 0.022(2) 0.027(2) -0.0046(18) -0.0042(18) 0.0091(18)
C22 0.028(2) 0.019(2) 0.017(2) 0.0019(16) -0.0027(17) -0.0048(17)
C6 0.0157(19) 0.020(2) 0.0152(19) -0.0029(16) 0.0009(15) -0.0050(16)
C25 0.042(3) 0.020(2) 0.035(3) -0.006(2) 0.001(2) 0.008(2)
C7 0.021(2) 0.021(2) 0.020(2) -0.0036(16) 0.0076(17) -0.0043(17)
C9 0.045(3) 0.016(2) 0.039(3) -0.008(2) 0.022(2) -0.004(2)
C20 0.050(3) 0.029(3) 0.021(2) 0.0084(19) 0.002(2) -0.019(2)
C14 0.040(3) 0.037(3) 0.034(3) -0.005(2) 0.018(2) -0.017(2)
C1 0.034(3) 0.025(2) 0.024(2) 0.0075(18) 0.015(2) 0.0116(19)
C12 0.027(2) 0.018(2) 0.017(2) 0.0005(16) 0.0090(17) -0.0003(17)
C10 0.022(2) 0.022(2) 0.0132(19) -0.0009(16) 0.0016(16) 0.0016(17)
C24 0.044(3) 0.015(2) 0.027(2) 0.0002(18) 0.002(2) -0.005(2)
C8 0.042(3) 0.020(2) 0.037(3) -0.006(2) 0.024(2) -0.005(2)
C2 0.018(2) 0.028(2) 0.0149(19) 0.0034(17) 0.0030(16) -0.0011(17)
C13 0.030(2) 0.025(2) 0.022(2) -0.0057(18) 0.0097(19) -0.0081(19)
C27 0.041(3) 0.032(3) 0.037(3) -0.010(2) 0.010(2) 0.011(2)
C19 0.034(3) 0.040(3) 0.028(3) 0.014(2) 0.007(2) -0.008(2)
C15 0.016(2) 0.019(2) 0.025(2) 0.0017(17) 0.0041(17) 0.0018(16)
C4 0.030(2) 0.029(2) 0.019(2) -0.0062(18) 0.0096(19) -0.0126(19)
C18 0.026(2) 0.028(2) 0.019(2) 0.0088(18) -0.0006(18) -0.0077(19)
C16 0.026(2) 0.022(2) 0.043(3) 0.003(2) 0.016(2) -0.0013(18)
C23 0.028(2) 0.0136(19) 0.018(2) 0.0003(16) -0.0063(17) 0.0011(17)
C11 0.030(2) 0.023(2) 0.022(2) -0.0010(18) 0.0102(19) 0.0074(19)
C5 0.038(3) 0.019(2) 0.023(2) -0.0036(17) 0.009(2) -0.0099(19)

loop_
_atom_type_symbol
_atom_type_description
_atom_type_scat_dispersion_real
_atom_type_scat_dispersion_imag
_atom_type_scat_source
C C 0.0033 0.0016 'International Tables Vol C Tables 4.2.6.8 and 6.1.1.4'
H H 0.0000 0.0000 'International Tables Vol C Tables 4.2.6.8 and 6.1.1.4'
N N 0.0061 0.0033 'International Tables Vol C Tables 4.2.6.8 and 6.1.1.4'
O O 0.0106 0.0060 'International Tables Vol C Tables 4.2.6.8 and 6.1.1.4'
U U -9.6767 9.6646 'International Tables Vol C Tables 4.2.6.8 and 6.1.1.4'

loop_
_geom_angle_atom_site_label_1
_geom_angle_atom_site_label_2
_geom_angle_atom_site_label_3
_geom_angle
O2 U1 O1 176.96(14)
O2 U1 O5 92.77(12)
O1 U1 O5 89.82(12)
O2 U1 O6 96.05(12)
O1 U1 O6 86.97(12)
O5 U1 O6 37.10(9)
O2 U1 O3 89.75(12)
O1 U1 O3 89.64(12)
O5 U1 O3 70.33(10)
O6 U1 O3 107.29(9)
O2 U1 O4 85.46(12)
O1 U1 O4 91.80(12)
O5 U1 O4 123.29(10)
O6 U1 O4 160.29(9)
O3 U1 O4 53.02(10)
O2 U1 N1 78.47(12)
O1 U1 N1 102.20(12)
O5 U1 N1 108.57(10)
O6 U1 N1 73.09(10)
O3 U1 N1 168.14(11)
O4 U1 N1 126.23(10)
O2 U1 N2 101.20(12)
O1 U1 N2 76.68(12)
O5 U1 N2 160.12(10)
O6 U1 N2 126.13(10)
O3 U1 N2 123.26(10)
O4 U1 N2 72.39(10)
N1 U1 N2 61.37(10)
O2 U1 C13 87.74(13)
O1 U1 C13 90.40(13)
O5 U1 C13 96.64(12)
O6 U1 C13 133.59(11)
O3 U1 C13 26.32(11)
O4 U1 C13 26.70(11)
N1 U1 C13 151.63(12)
N2 U1 C13 97.97(12)
O8 U2 O7 177.06(13)
O8 U2 O5 92.29(12)
O7 U2 O5 90.02(12)
O8 U2 O6 90.96(11)
O7 U2 O6 91.98(12)
O5 U2 O6 37.36(9)
O8 U2 O10 94.39(12)
O7 U2 O10 84.13(12)
O5 U2 O10 157.56(10)
O6 U2 O10 121.02(9)
O8 U2 O9 88.09(11)
O7 U2 O9 92.97(11)
O5 U2 O9 107.07(9)
O6 U2 O9 69.71(9)
O10 U2 O9 51.89(9)
O8 U2 N3 97.62(12)
O7 U2 N3 81.34(12)
O5 U2 N3 72.48(10)
O6 U2 N3 109.65(10)
O10 U2 N3 127.54(10)
O9 U2 N3 174.27(10)
O8 U2 N4 82.13(11)
O7 U2 N4 94.96(12)
O5 U2 N4 132.70(10)
O6 U2 N4 168.01(10)
O10 U2 N4 69.54(10)
O9 U2 N4 119.54(10)
N3 U2 N4 61.97(11)
O8 U2 C15 90.17(12)
O7 U2 C15 89.60(13)
O5 U2 C15 132.73(11)
O6 U2 C15 95.43(11)
O10 U2 C15 26.10(10)
O9 U2 C15 25.85(10)
N3 U2 C15 153.50(11)
N4 U2 C15 94.38(11)
O5 O6 U2 70.98(15)
O5 O6 U1 69.54(15)
U2 O6 U1 131.45(12)
C15 O9 U2 93.4(2)
O6 O5 U1 73.37(15)
O6 O5 U2 71.66(15)
U1 O5 U2 134.95(12)
C13 O4 U1 93.0(3)
C15 O10 U2 94.8(2)
C13 O3 U1 93.6(3)
C1 N1 C6 118.8(4)
C1 N1 U1 117.5(3)
C6 N1 U1 123.4(3)
C20 C21 C22 119.5(4)
C20 C21 H21 120.2
C22 C21 H21 120.2
N4 C28 C26 124.5(4)
N4 C28 H28 117.7
C26 C28 H28 117.7
C2 C3 H3A 109.5
C2 C3 H3B 109.5
H3A C3 H3B 109.5
C2 C3 H3C 109.5
H3A C3 H3C 109.5
H3B C3 H3C 109.5
C22 N3 C17 117.8(4)
C22 N3 U2 121.7(3)
C17 N3 U2 120.4(3)
C12 N2 C7 117.9(3)
C12 N2 U1 119.0(3)
C7 N2 U1 122.4(3)
N3 C17 C18 124.7(4)
N3 C17 H17 117.6
C18 C17 H17 117.6
C23 N4 C28 118.4(4)
C23 N4 U2 121.4(3)
C28 N4 U2 120.2(3)
C25 C26 C28 116.3(4)
C25 C26 C27 123.5(4)
C28 C26 C27 120.2(4)
N3 C22 C21 121.2(4)
N3 C22 C23 117.4(4)
C21 C22 C23 121.5(4)
N1 C6 C5 120.4(4)
N1 C6 C7 116.6(3)
C5 C6 C7 123.0(4)
C24 C25 C26 119.9(4)
C24 C25 H25 120.0
C26 C25 H25 120.0
N2 C7 C8 121.6(4)
N2 C7 C6 115.6(4)
C8 C7 C6 122.8(4)
C8 C9 C10 120.3(4)
C8 C9 H9 119.9
C10 C9 H9 119.9
C18 C20 C21 120.5(4)
C18 C20 H20 119.7
C21 C20 H20 119.7
C13 C14 H14A 109.5
C13 C14 H14B 109.5
H14A C14 H14B 109.5
C13 C14 H14C 109.5
H14A C14 H14C 109.5
H14B C14 H14C 109.5
N1 C1 C2 123.9(4)
N1 C1 H1 118.0
C2 C1 H1 118.0
N2 C12 C10 124.5(4)
N2 C12 H12 117.8
C10 C12 H12 117.8
C12 C10 C9 116.1(4)
C12 C10 C11 121.2(4)
C9 C10 C11 122.7(4)
C25 C24 C23 120.7(4)
C25 C24 H24 119.7
C23 C24 H24 119.7
C7 C8 C9 119.5(4)
C7 C8 H8 120.2
C9 C8 H8 120.2
C4 C2 C1 116.9(4)
C4 C2 C3 122.6(4)
C1 C2 C3 120.5(4)
O3 C13 O4 120.3(4)
O3 C13 C14 119.8(4)
O4 C13 C14 119.8(4)
O3 C13 U1 60.1(2)
O4 C13 U1 60.3(2)
C14 C13 U1 179.8(4)
C26 C27 H27A 109.5
C26 C27 H27B 109.5
H27A C27 H27B 109.5
C26 C27 H27C 109.5
H27A C27 H27C 109.5
H27B C27 H27C 109.5
C18 C19 H19A 109.5
C18 C19 H19B 109.5
H19A C19 H19B 109.5
C18 C19 H19C 109.5
H19A C19 H19C 109.5
H19B C19 H19C 109.5
O9 C15 O10 119.6(4)
O9 C15 C16 121.9(4)
O10 C15 C16 118.5(4)
O9 C15 U2 60.7(2)
O10 C15 U2 59.1(2)
C16 C15 U2 174.6(3)
C2 C4 C5 119.8(4)
C2 C4 H4 120.1
C5 C4 H4 120.1
C20 C18 C17 116.3(4)
C20 C18 C19 123.0(4)
C17 C18 C19 120.7(4)
C15 C16 H16A 109.5
C15 C16 H16B 109.5
H16A C16 H16B 109.5
C15 C16 H16C 109.5
H16A C16 H16C 109.5
H16B C16 H16C 109.5
N4 C23 C24 120.0(4)
N4 C23 C22 117.0(4)
C24 C23 C22 123.1(4)
C10 C11 H11A 109.5
C10 C11 H11B 109.5
H11A C11 H11B 109.5
C10 C11 H11C 109.5
H11A C11 H11C 109.5
H11B C11 H11C 109.5
C6 C5 C4 120.0(4)
C6 C5 H5 120.0
C4 C5 H5 120.0

loop_
_geom_bond_atom_site_label_1
_geom_bond_atom_site_label_2
_geom_bond_distance
U1 O2 1.773(3)
U1 O1 1.775(3)
U1 O5 2.301(3)
U1 O6 2.353(3)
U1 O3 2.455(3)
U1 O4 2.457(3)
U1 N1 2.597(3)
U1 N2 2.639(3)
U1 C13 2.826(4)
U2 O8 1.773(3)
U2 O7 1.778(3)
U2 O5 2.308(3)
U2 O6 2.317(3)
U2 O10 2.480(3)
U2 O9 2.517(3)
U2 N3 2.617(3)
U2 N4 2.634(3)
U2 C15 2.881(4)
O6 O5 1.481(4)
O9 C15 1.258(5)
O4 C13 1.272(5)
O10 C15 1.272(5)
O3 C13 1.256(5)
N1 C1 1.335(5)
N1 C6 1.350(5)
C21 C20 1.385(7)
C21 C22 1.386(6)
C21 H21 0.9500
C28 N4 1.344(5)
C28 C26 1.384(6)
C28 H28 0.9500
C3 C2 1.497(6)
C3 H3A 0.9800
C3 H3B 0.9800
C3 H3C 0.9800
N3 C22 1.345(5)
N3 C17 1.349(5)
N2 C12 1.344(5)
N2 C7 1.346(5)
C17 C18 1.385(6)
C17 H17 0.9500
N4 C23 1.339(5)
C26 C25 1.382(7)
C26 C27 1.500(7)
C22 C23 1.478(6)
C6 C5 1.383(6)
C6 C7 1.480(5)
C25 C24 1.364(7)
C25 H25 0.9500
C7 C8 1.380(6)
C9 C8 1.383(6)
C9 C10 1.389(6)
C9 H9 0.9500
C20 C18 1.374(7)
C20 H20 0.9500
C14 C13 1.496(6)
C14 H14A 0.9800
C14 H14B 0.9800
C14 H14C 0.9800
C1 C2 1.386(6)
C1 H1 0.9500
C12 C10 1.392(6)
C12 H12 0.9500
C10 C11 1.490(5)
C24 C23 1.398(6)
C24 H24 0.9500
C8 H8 0.9500
C2 C4 1.376(6)
C27 H27A 0.9800
C27 H27B 0.9800
C27 H27C 0.9800
C19 C18 1.499(6)
C19 H19A 0.9800
C19 H19B 0.9800
C19 H19C 0.9800
C15 C16 1.497(6)
C4 C5 1.384(6)
C4 H4 0.9500
C16 H16A 0.9800
C16 H16B 0.9800
C16 H16C 0.9800
C11 H11A 0.9800
C11 H11B 0.9800
C11 H11C 0.9800
C5 H5 0.9500

loop_
_geom_torsion_atom_site_label_1
_geom_torsion_atom_site_label_2
_geom_torsion_atom_site_label_3
_geom_torsion_atom_site_label_4
_geom_torsion
U2 O6 O5 U1 151.15(10)
U1 O6 O5 U2 -151.15(10)
C22 N3 C17 C18 -0.2(7)
U2 N3 C17 C18 174.8(3)
C26 C28 N4 C23 2.5(6)
C26 C28 N4 U2 -175.8(3)
N4 C28 C26 C25 1.5(7)
N4 C28 C26 C27 -178.9(4)
C17 N3 C22 C21 -0.4(6)
U2 N3 C22 C21 -175.3(3)
C17 N3 C22 C23 -179.1(4)
U2 N3 C22 C23 6.0(5)
C20 C21 C22 N3 0.7(7)
C20 C21 C22 C23 179.4(4)
C1 N1 C6 C5 3.6(6)
U1 N1 C6 C5 177.4(3)
C1 N1 C6 C7 -176.3(4)
U1 N1 C6 C7 -2.6(5)
C28 C26 C25 C24 -3.6(7)
C27 C26 C25 C24 176.9(5)
C12 N2 C7 C8 2.2(6)
U1 N2 C7 C8 172.0(3)
C12 N2 C7 C6 -179.4(4)
U1 N2 C7 C6 -9.6(5)
N1 C6 C7 N2 7.8(5)
C5 C6 C7 N2 -172.2(4)
N1 C6 C7 C8 -173.8(4)
C5 C6 C7 C8 6.2(7)
C22 C21 C20 C18 -0.6(8)
C6 N1 C1 C2 -1.8(7)
U1 N1 C1 C2 -175.9(3)
C7 N2 C12 C10 -1.7(6)
U1 N2 C12 C10 -171.8(3)
N2 C12 C10 C9 0.1(7)
N2 C12 C10 C11 -180.0(4)
C8 C9 C10 C12 0.9(7)
C8 C9 C10 C11 -179.0(4)
C26 C25 C24 C23 1.7(7)
N2 C7 C8 C9 -1.2(7)
C6 C7 C8 C9 -179.5(4)
C10 C9 C8 C7 -0.4(8)
N1 C1 C2 C4 -1.5(7)
N1 C1 C2 C3 179.1(4)
U1 O3 C13 O4 -1.6(4)
U1 O3 C13 C14 179.8(4)
U1 O4 C13 O3 1.6(4)
U1 O4 C13 C14 -179.8(4)
U2 O9 C15 O10 4.9(4)
U2 O9 C15 C16 -174.4(4)
U2 O10 C15 O9 -5.0(4)
U2 O10 C15 C16 174.4(3)
C1 C2 C4 C5 2.9(6)
C3 C2 C4 C5 -177.7(4)
C21 C20 C18 C17 0.0(7)
C21 C20 C18 C19 179.7(4)
N3 C17 C18 C20 0.4(7)
N3 C17 C18 C19 -179.3(4)
C28 N4 C23 C24 -4.4(6)
U2 N4 C23 C24 173.8(3)
C28 N4 C23 C22 175.1(4)
U2 N4 C23 C22 -6.6(5)
C25 C24 C23 N4 2.4(7)
C25 C24 C23 C22 -177.1(4)
N3 C22 C23 N4 0.5(6)
C21 C22 C23 N4 -178.3(4)
N3 C22 C23 C24 180.0(4)
C21 C22 C23 C24 1.2(7)
N1 C6 C5 C4 -2.2(6)
C7 C6 C5 C4 177.8(4)
C2 C4 C5 C6 -1.2(7)
